data_7242975
loop_
_publ_author_name
'Vaganova, Tamara A.'
'Gatilov, Yurij V.'
'Malykhin, Sergey E.'
'Pishchur, Denis P.'
'Sukhov, Maxim'
'Zakharov, Boris A.'
'Boldyreva, Elena V.'
'Malykhin, Evgenij V.'

_publ_section_title
;
 Co-crystals of polyhalogenated diaminobenzonitriles with 18-crown-6:
 effect of fluorine on the stoichiometry and supramolecular structure
;
_journal_issue 27
_journal_name_full CrystEngComm
_journal_page_first 4767
_journal_page_last 4781
_journal_paper_doi 10.1039/D1CE00530H
_journal_volume 23
_journal_year 2021
_chemical_formula_moiety '3(C12 H24 O6), 4(C7 H4 F3 N3)'
_chemical_formula_sum 'C64 H88 F12 N12 O18'
_chemical_formula_weight 1541.46
_chemical_melting_point 393
_chemical_name_common
;
2,4-diamino-3,5,6-trifluorobenzonitrile--18-crown-6 ether (4:3)
;
_chemical_name_systematic
;
2,4-diamino-3,5,6-trifluorobenzonitrile--18-crown-6 ether (4:3)
;
_space_group_crystal_system triclinic
_space_group_IT_number 2
_space_group_name_Hall '-P 1'
_space_group_name_H-M_alt 'P -1'
_atom_sites_solution_hydrogens mixed
_atom_sites_solution_primary dual
_atom_sites_solution_secondary difmap
_audit_creation_method SHELXL-2018/3
_audit_update_record
;
2021-04-02 deposited with the CCDC.	2021-06-04 downloaded from the CCDC.
;
_cell_angle_alpha 113.393(7)
_cell_angle_beta 98.517(5)
_cell_angle_gamma 103.527(6)
_cell_formula_units_Z 1
_cell_length_a 11.7416(7)
_cell_length_b 12.0658(10)
_cell_length_c 15.0919(10)
_cell_measurement_reflns_used 3011
_cell_measurement_temperature 295(2)
_cell_measurement_theta_max 26.6530
_cell_measurement_theta_min 4.4570
_cell_volume 1837.0(3)
_computing_cell_refinement 'CrysAlisPro 1.171.38.43d (Rigaku Oxford Diffraction, 2015)'
_computing_data_collection 'CrysAlisPro 1.171.38.43d (Rigaku Oxford Diffraction, 2015)'
_computing_data_reduction 'CrysAlisPro 1.171.38.43d (Rigaku Oxford Diffraction, 2015)'
_computing_structure_refinement 'SHELXL-2018/3 (Sheldrick, 2018)'
_computing_structure_solution 'SHELXT 2018/2 (Sheldrick, 2018)'
_diffrn_ambient_temperature 295(2)
_diffrn_detector_area_resol_mean 10.3457
_diffrn_measured_fraction_theta_full 0.966
_diffrn_measured_fraction_theta_max 0.967
_diffrn_measurement_device_type 'Oxford Diffraction Gemini R Ultra'
_diffrn_measurement_method \w-scan
_diffrn_radiation_type MoK\a
_diffrn_radiation_wavelength 0.71073
_diffrn_reflns_av_R_equivalents 0.0351
_diffrn_reflns_av_unetI/netI 0.0575
_diffrn_reflns_Laue_measured_fraction_full 0.966
_diffrn_reflns_Laue_measured_fraction_max 0.967
_diffrn_reflns_limit_h_max 14
_diffrn_reflns_limit_h_min -14
_diffrn_reflns_limit_k_max 14
_diffrn_reflns_limit_k_min -12
_diffrn_reflns_limit_l_max 18
_diffrn_reflns_limit_l_min -18
_diffrn_reflns_number 10728
_diffrn_reflns_point_group_measured_fraction_full 0.966
_diffrn_reflns_point_group_measured_fraction_max 0.967
_diffrn_reflns_theta_full 25.242
_diffrn_reflns_theta_max 25.349
_diffrn_reflns_theta_min 1.853
_diffrn_source 'fine-focus sealed X-ray tube'
_exptl_absorpt_coefficient_mu 0.121
_exptl_absorpt_correction_T_max 1.144
_exptl_absorpt_correction_T_min 0.904
_exptl_absorpt_correction_type multi-scan
_exptl_absorpt_process_details
;
CrysAlisPro 1.171.38.43d (Rigaku Oxford Diffraction, 2015)
Empirical absorption correction using spherical harmonics,
 implemented in SCALE3 ABSPACK scaling algorithm.
;
_exptl_crystal_colour colourless
_exptl_crystal_density_diffrn 1.393
_exptl_crystal_description block
_exptl_crystal_F_000 808
_exptl_crystal_size_max 0.300
_exptl_crystal_size_mid 0.300
_exptl_crystal_size_min 0.250
_refine_diff_density_max 0.163
_refine_diff_density_min -0.135
_refine_diff_density_rms 0.030
_refine_ls_extinction_method none
_refine_ls_goodness_of_fit_ref 0.846
_refine_ls_hydrogen_treatment mixed
_refine_ls_matrix_type full
_refine_ls_number_parameters 584
_refine_ls_number_reflns 6512
_refine_ls_number_restraints 198
_refine_ls_restrained_S_all 0.836
_refine_ls_R_factor_all 0.0829
_refine_ls_R_factor_gt 0.0392
_refine_ls_shift/su_max 0.001
_refine_ls_shift/su_mean 0.000
_refine_ls_structure_factor_coef Fsqd
_refine_ls_weighting_details 'w=1/[\s^2^(Fo^2^)+(0.0433P)^2^] where P=(Fo^2^+2Fc^2^)/3'
_refine_ls_weighting_scheme calc
_refine_ls_wR_factor_gt 0.0804
_refine_ls_wR_factor_ref 0.0894
_reflns_Friedel_coverage 0.000
_reflns_number_gt 3576
_reflns_number_total 6512
_reflns_threshold_expression 'I > 2\s(I)'
_cod_data_source_file d1ce00530h2.cif
_cod_data_source_block I
_cod_depositor_comments 'Adding full bibliography for 7242975--7242982.cif.'
_cod_original_cell_volume 1837.0(2)
_cod_database_code 7242975
_shelx_shelxl_version_number 2018/3
_shelx_space_group_comment
;
The symmetry employed for this shelxl refinement is uniquely defined
by the following loop, which should always be used as a source of
symmetry information in preference to the above space-group names.
They are only intended as comments.
;
_shelx_estimated_absorpt_t_min 0.965
_shelx_estimated_absorpt_t_max 0.970

loop_
_space_group_symop_operation_xyz
'x, y, z'
'-x, -y, -z'

loop_
_atom_site_label
_atom_site_type_symbol
_atom_site_fract_x
_atom_site_fract_y
_atom_site_fract_z
_atom_site_U_iso_or_equiv
_atom_site_adp_type
_atom_site_occupancy
_atom_site_site_symmetry_order
_atom_site_calc_flag
_atom_site_refinement_flags_posn
_atom_site_refinement_flags_adp
_atom_site_refinement_flags_occupancy
_atom_site_disorder_assembly
_atom_site_disorder_group
F1 F 0.22034(8) 0.75294(10) 0.41374(7) 0.0588(3) Uani 1 1 d . . . . .
O1 O 0.47215(11) -0.06389(11) 0.23877(10) 0.0591(4) Uani 1 1 d . . . . .
N1 N -0.28087(15) 0.74403(16) 0.31118(13) 0.0666(5) Uani 1 1 d . . . . .
C1 C -0.18566(17) 0.77428(17) 0.36227(14) 0.0462(5) Uani 1 1 d . . . . .
F2 F 0.08472(10) 0.96911(11) 0.69086(8) 0.0752(4) Uani 1 1 d . . . . .
O2 O 0.48515(12) 0.12630(13) 0.42841(11) 0.0695(4) Uani 1 1 d . . . . .
N2 N 0.00556(16) 0.69713(18) 0.28450(12) 0.0591(5) Uani 1 1 d . . . . .
H2A H 0.0557(18) 0.6649(19) 0.2628(15) 0.071 Uiso 1 1 d . U . . .
H2B H -0.0519(18) 0.6930(19) 0.2442(16) 0.071 Uiso 1 1 d . U . . .
C2 C -0.06839(14) 0.80698(15) 0.42463(13) 0.0387(4) Uani 1 1 d . . . . .
F3 F -0.13099(9) 0.91593(11) 0.56644(8) 0.0689(3) Uani 1 1 d . . . . .
O3 O 0.60549(14) 0.38289(14) 0.47523(11) 0.0778(4) Uani 1 1 d . . . . .
N3 N 0.26610(15) 0.88776(17) 0.61682(13) 0.0579(5) Uani 1 1 d . . . . .
H3A H 0.3152(17) 0.8480(18) 0.5937(15) 0.070 Uiso 1 1 d . U . . .
H3B H 0.2734(17) 0.9189(18) 0.6825(16) 0.070 Uiso 1 1 d . U . . .
C3 C 0.02305(15) 0.76470(15) 0.38434(13) 0.0387(4) Uani 1 1 d . . . . .
N4 N 0.14679(16) 0.51295(17) 0.19336(14) 0.0727(5) Uani 1 1 d . . . . .
C4 C 0.13084(15) 0.79283(16) 0.45181(13) 0.0403(4) Uani 1 1 d . . . . .
F5 F 0.28856(10) 0.08174(10) 0.19539(10) 0.0801(4) Uani 1 1 d . . . . .
O5 O 0.80527(12) 0.24483(14) 0.21661(12) 0.0712(4) Uani 1 1 d . . . . .
N5 N 0.45602(16) 0.55353(16) 0.20762(14) 0.0602(5) Uani 1 1 d . . . . .
H5A H 0.5303(18) 0.5986(19) 0.2311(15) 0.072 Uiso 1 1 d . U . . .
H5B H 0.4056(18) 0.593(2) 0.2028(15) 0.072 Uiso 1 1 d . U . . .
C5 C 0.15729(15) 0.85930(16) 0.55466(14) 0.0421(4) Uani 1 1 d . . . . .
N6 N 0.53233(16) 0.18764(17) 0.22171(14) 0.0616(5) Uani 1 1 d . . . . .
H6A H 0.6095(19) 0.2258(19) 0.2389(16) 0.074 Uiso 1 1 d . U . . .
H6B H 0.5072(18) 0.125(2) 0.2306(16) 0.074 Uiso 1 1 d . U . . .
O6 O 0.66654(12) -0.01456(13) 0.14872(9) 0.0602(4) Uani 1 1 d . . . . .
F6 F 0.13295(9) 0.20931(11) 0.18051(10) 0.0809(4) Uani 1 1 d . . . . .
C6 C 0.06410(16) 0.90034(16) 0.59078(13) 0.0467(5) Uani 1 1 d . . . . .
C7 C -0.04400(16) 0.87520(16) 0.52816(14) 0.0448(5) Uani 1 1 d . . . . .
C8 C 0.20771(17) 0.45181(19) 0.19264(14) 0.0508(5) Uani 1 1 d . . . . .
C9 C 0.28970(15) 0.38262(16) 0.19563(12) 0.0410(4) Uani 1 1 d . . . . .
C26 C 0.7095(2) 0.0363(2) 0.08610(16) 0.0768(7) Uani 1 1 d . . . . .
H26A H 0.650520 0.069199 0.061791 0.092 Uiso 1 1 calc R U . . .
H26B H 0.720617 -0.030112 0.028683 0.092 Uiso 1 1 calc R U . . .
C25 C 0.8267(2) 0.1402(2) 0.14308(18) 0.0784(7) Uani 1 1 d . . . . .
H25A H 0.882281 0.110501 0.175087 0.094 Uiso 1 1 calc R U . . .
H25B H 0.863308 0.166300 0.097974 0.094 Uiso 1 1 calc R U . . .
C24 C 0.9147(2) 0.3370(2) 0.2863(2) 0.0874(8) Uani 1 1 d . . . . .
H24A H 0.971002 0.360742 0.250915 0.105 Uiso 1 1 calc R U . . .
H24B H 0.952109 0.301739 0.325756 0.105 Uiso 1 1 calc R U . . .
C23 C 0.8885(2) 0.4506(2) 0.3528(2) 0.0886(8) Uani 1 1 d . . . . .
H23A H 0.964280 0.518083 0.394988 0.106 Uiso 1 1 calc R U . . .
H23B H 0.844468 0.481137 0.312780 0.106 Uiso 1 1 calc R U . . .
C22 C 0.7786(2) 0.5215(2) 0.46861(19) 0.0921(8) Uani 1 1 d . . . . .
H22A H 0.725715 0.538547 0.423312 0.111 Uiso 1 1 calc R U . . .
H22B H 0.847740 0.598182 0.508865 0.111 Uiso 1 1 calc R U . . .
C21 C 0.7122(3) 0.4871(2) 0.53403(19) 0.0902(8) Uani 1 1 d . . . . .
H21A H 0.763372 0.464804 0.576382 0.108 Uiso 1 1 calc R U . . .
H21B H 0.691209 0.559460 0.576943 0.108 Uiso 1 1 calc R U . . .
C20 C 0.5402(2) 0.3470(2) 0.53524(18) 0.0827(7) Uani 1 1 d . . . . .
H20A H 0.508570 0.414046 0.571648 0.099 Uiso 1 1 calc R U . . .
H20B H 0.593756 0.335200 0.583739 0.099 Uiso 1 1 calc R U . . .
F4 F 0.60987(9) 0.42382(10) 0.22973(9) 0.0673(3) Uani 1 1 d . . . . .
O4 O 0.81902(14) 0.42068(14) 0.41301(12) 0.0816(5) Uani 1 1 d . . . . .
C10 C 0.41309(15) 0.43801(16) 0.20717(12) 0.0402(4) Uani 1 1 d . . . . .
C11 C 0.48944(14) 0.37005(17) 0.21707(13) 0.0430(4) Uani 1 1 d . . . . .
C12 C 0.45415(15) 0.25153(16) 0.21513(12) 0.0422(4) Uani 1 1 d . . . . .
C13 C 0.32967(16) 0.19952(17) 0.20109(14) 0.0484(5) Uani 1 1 d . . . . .
C14 C 0.25145(15) 0.26299(18) 0.19220(14) 0.0482(5) Uani 1 1 d . . . . .
C15 C 0.5548(2) -0.1160(2) 0.10048(16) 0.0720(7) Uani 1 1 d . . . . .
H15A H 0.565238 -0.187085 0.046244 0.086 Uiso 1 1 calc R U . . .
H15B H 0.493883 -0.088248 0.072326 0.086 Uiso 1 1 calc R U . . .
C16 C 0.51456(19) -0.15673(18) 0.17391(17) 0.0692(6) Uani 1 1 d . . . . .
H16A H 0.449945 -0.238217 0.139282 0.083 Uiso 1 1 calc R U . . .
H16B H 0.581797 -0.166838 0.212394 0.083 Uiso 1 1 calc R U . . .
C17 C 0.4426(2) -0.0906(2) 0.31711(18) 0.0746(7) Uani 1 1 d . . . . .
H17A H 0.514799 -0.089574 0.358544 0.090 Uiso 1 1 calc R U . . .
H17B H 0.382860 -0.174811 0.289322 0.090 Uiso 1 1 calc R U . . .
C18 C 0.39285(19) 0.0067(2) 0.37886(18) 0.0770(7) Uani 1 1 d . . . . .
H18A H 0.325336 0.011291 0.336354 0.092 Uiso 1 1 calc R U . . .
H18B H 0.363135 -0.016748 0.427704 0.092 Uiso 1 1 calc R U . . .
C19 C 0.4391(2) 0.2281(2) 0.47293(18) 0.0809(7) Uani 1 1 d . . . . .
H19A H 0.388783 0.209145 0.513887 0.097 Uiso 1 1 calc R U . . .
H19B H 0.389118 0.237681 0.420985 0.097 Uiso 1 1 calc R U . . .
C27A C 0.1693(8) 0.7252(10) 0.0680(9) 0.071(2) Uani 0.515(12) 1 d D U P A 1
H27A H 0.180184 0.725101 0.132976 0.085 Uiso 0.515(12) 1 calc R U P A 1
H27B H 0.232994 0.796956 0.073239 0.085 Uiso 0.515(12) 1 calc R U P A 1
O7A O 0.0542(6) 0.7335(9) 0.0365(5) 0.087(3) Uani 0.515(12) 1 d D U P A 1
C28A C 0.0269(11) 0.8320(11) 0.1107(11) 0.073(3) Uani 0.515(12) 1 d D U P A 1
H28A H 0.064221 0.913169 0.111341 0.087 Uiso 0.515(12) 1 calc R U P A 1
H28B H 0.057699 0.838312 0.176372 0.087 Uiso 0.515(12) 1 calc R U P A 1
C29A C -0.1087(12) 0.7999(10) 0.0856(13) 0.060(3) Uani 0.515(12) 1 d D U P A 1
H29A H -0.132227 0.869556 0.129488 0.073 Uiso 0.515(12) 1 calc R U P A 1
H29B H -0.141839 0.781455 0.016616 0.073 Uiso 0.515(12) 1 calc R U P A 1
O8A O -0.1493(7) 0.6903(10) 0.1009(8) 0.046(2) Uani 0.515(12) 1 d D U P A 1
C30A C -0.2764(9) 0.6309(13) 0.0622(12) 0.070(3) Uani 0.515(12) 1 d D U P A 1
H30A H -0.300553 0.623068 -0.004895 0.085 Uiso 0.515(12) 1 calc R U P A 1
H30B H -0.316392 0.684824 0.103561 0.085 Uiso 0.515(12) 1 calc R U P A 1
C31A C -0.3187(11) 0.5018(13) 0.0582(9) 0.072(3) Uani 0.515(12) 1 d D U P A 1
H31A H -0.282982 0.507330 0.122622 0.086 Uiso 0.515(12) 1 calc R U P A 1
H31B H -0.406318 0.475538 0.046827 0.086 Uiso 0.515(12) 1 calc R U P A 1
O9A O -0.2888(7) 0.4088(8) -0.0166(7) 0.085(2) Uani 0.515(12) 1 d D U P A 1
C32A C -0.1736(9) 0.3976(12) 0.0099(9) 0.084(4) Uani 0.515(12) 1 d D U P A 1
H32A H -0.159364 0.398225 0.075051 0.100 Uiso 0.515(12) 1 calc R U P A 1
H32B H -0.110865 0.469025 0.013550 0.100 Uiso 0.515(12) 1 calc R U P A 1
C27B C 0.1098(12) 0.7123(10) 0.0650(10) 0.075(3) Uani 0.485(12) 1 d D U P A 2
H27C H 0.041638 0.641072 0.055014 0.091 Uiso 0.485(12) 1 calc R U P A 2
H27D H 0.160122 0.749516 0.133324 0.091 Uiso 0.485(12) 1 calc R U P A 2
O7B O 0.0680(7) 0.8032(9) 0.0481(6) 0.0806(19) Uani 0.485(12) 1 d D U P A 2
C28B C 0.0076(13) 0.8639(13) 0.1172(13) 0.072(3) Uani 0.485(12) 1 d D U P A 2
H28C H 0.015136 0.947393 0.120598 0.087 Uiso 0.485(12) 1 calc R U P A 2
H28D H 0.047616 0.876533 0.183101 0.087 Uiso 0.485(12) 1 calc R U P A 2
C29B C -0.1257(13) 0.7908(14) 0.0917(15) 0.068(4) Uani 0.485(12) 1 d D U P A 2
H29C H -0.163638 0.847161 0.133317 0.081 Uiso 0.485(12) 1 calc R U P A 2
H29D H -0.162743 0.768986 0.022555 0.081 Uiso 0.485(12) 1 calc R U P A 2
O8B O -0.1532(9) 0.6794(12) 0.1031(9) 0.067(4) Uani 0.485(12) 1 d D U P A 2
C30B C -0.2784(11) 0.6090(12) 0.0663(9) 0.056(3) Uani 0.485(12) 1 d D U P A 2
H30C H -0.311306 0.600215 0.000120 0.068 Uiso 0.485(12) 1 calc R U P A 2
H30D H -0.323579 0.649712 0.110958 0.068 Uiso 0.485(12) 1 calc R U P A 2
C31B C -0.2835(11) 0.4821(12) 0.0626(9) 0.067(3) Uani 0.485(12) 1 d D U P A 2
H31C H -0.237959 0.494000 0.126589 0.080 Uiso 0.485(12) 1 calc R U P A 2
H31D H -0.367231 0.432054 0.049573 0.080 Uiso 0.485(12) 1 calc R U P A 2
O9B O -0.2334(10) 0.4168(7) -0.0143(6) 0.072(3) Uani 0.485(12) 1 d D U P A 2
C32B C -0.1814(9) 0.3318(12) 0.0064(10) 0.080(3) Uani 0.485(12) 1 d D U P A 2
H32C H -0.245262 0.259383 0.000149 0.096 Uiso 0.485(12) 1 calc R U P A 2
H32D H -0.129323 0.374858 0.074508 0.096 Uiso 0.485(12) 1 calc R U P A 2

loop_
_atom_site_aniso_label
_atom_site_aniso_U_11
_atom_site_aniso_U_22
_atom_site_aniso_U_33
_atom_site_aniso_U_23
_atom_site_aniso_U_13
_atom_site_aniso_U_12
F1 0.0460(6) 0.0801(7) 0.0558(7) 0.0295(6) 0.0144(5) 0.0316(6)
O1 0.0603(8) 0.0465(8) 0.0721(9) 0.0314(8) 0.0082(7) 0.0174(7)
N1 0.0436(10) 0.0810(13) 0.0695(12) 0.0313(10) 0.0051(10) 0.0206(9)
C1 0.0427(11) 0.0471(11) 0.0508(12) 0.0225(10) 0.0132(10) 0.0164(9)
F2 0.0744(8) 0.0897(8) 0.0424(7) 0.0102(6) 0.0085(6) 0.0326(7)
O2 0.0575(9) 0.0703(9) 0.0860(10) 0.0358(8) 0.0294(8) 0.0222(8)
N2 0.0568(12) 0.0835(12) 0.0418(12) 0.0245(10) 0.0100(9) 0.0394(10)
C2 0.0338(10) 0.0353(9) 0.0439(11) 0.0175(9) 0.0046(9) 0.0102(8)
F3 0.0552(7) 0.0857(8) 0.0631(7) 0.0212(6) 0.0227(6) 0.0357(6)
O3 0.0974(12) 0.0680(10) 0.0582(9) 0.0187(8) 0.0254(10) 0.0240(9)
N3 0.0447(10) 0.0716(12) 0.0464(10) 0.0180(9) 0.0001(9) 0.0223(8)
C3 0.0391(10) 0.0380(10) 0.0415(11) 0.0211(9) 0.0081(9) 0.0123(8)
N4 0.0718(12) 0.0820(13) 0.0827(13) 0.0406(11) 0.0276(11) 0.0464(11)
C4 0.0344(10) 0.0460(10) 0.0458(12) 0.0227(9) 0.0127(9) 0.0170(9)
F5 0.0637(7) 0.0547(7) 0.1283(11) 0.0541(7) 0.0162(7) 0.0127(6)
O5 0.0520(9) 0.0857(10) 0.0887(11) 0.0459(9) 0.0281(9) 0.0266(9)
N5 0.0511(10) 0.0503(11) 0.0847(13) 0.0393(10) 0.0100(10) 0.0149(9)
C5 0.0367(10) 0.0394(10) 0.0462(12) 0.0194(9) 0.0043(9) 0.0093(8)
N6 0.0519(10) 0.0578(12) 0.0914(14) 0.0436(11) 0.0213(11) 0.0264(10)
O6 0.0693(9) 0.0687(9) 0.0446(8) 0.0238(8) 0.0098(8) 0.0324(8)
F6 0.0426(7) 0.0808(8) 0.1309(11) 0.0615(8) 0.0225(7) 0.0152(6)
C6 0.0514(12) 0.0450(11) 0.0366(11) 0.0127(9) 0.0084(10) 0.0152(9)
C7 0.0414(11) 0.0437(10) 0.0518(13) 0.0202(10) 0.0162(10) 0.0180(9)
C8 0.0496(12) 0.0556(12) 0.0502(12) 0.0238(10) 0.0162(10) 0.0206(10)
C9 0.0400(10) 0.0443(11) 0.0424(10) 0.0191(9) 0.0119(9) 0.0198(9)
C26 0.0993(19) 0.1009(18) 0.0534(14) 0.0386(14) 0.0298(15) 0.0599(17)
C25 0.0839(18) 0.115(2) 0.0876(18) 0.0685(17) 0.0533(16) 0.0606(17)
C24 0.0528(14) 0.0971(19) 0.131(2) 0.0699(19) 0.0305(16) 0.0191(15)
C23 0.0617(15) 0.0796(18) 0.124(2) 0.0627(18) 0.0120(16) -0.0004(13)
C22 0.124(2) 0.0498(14) 0.0735(17) 0.0191(14) 0.0021(17) 0.0086(15)
C21 0.131(2) 0.0524(14) 0.0644(16) 0.0128(14) 0.0121(17) 0.0236(16)
C20 0.0910(18) 0.0968(19) 0.0651(15) 0.0251(15) 0.0347(16) 0.0501(16)
F4 0.0411(6) 0.0763(7) 0.1017(9) 0.0569(7) 0.0193(6) 0.0186(6)
O4 0.0868(11) 0.0576(10) 0.0983(12) 0.0397(9) 0.0251(10) 0.0111(9)
C10 0.0445(11) 0.0383(10) 0.0364(10) 0.0171(8) 0.0082(9) 0.0118(9)
C11 0.0331(10) 0.0501(12) 0.0512(11) 0.0277(10) 0.0117(9) 0.0135(9)
C12 0.0448(11) 0.0433(11) 0.0438(11) 0.0210(9) 0.0134(9) 0.0199(9)
C13 0.0475(11) 0.0382(11) 0.0621(13) 0.0262(10) 0.0139(10) 0.0123(9)
C14 0.0350(10) 0.0524(12) 0.0590(12) 0.0278(10) 0.0146(9) 0.0111(9)
C15 0.0833(16) 0.0595(14) 0.0506(14) 0.0060(12) -0.0085(13) 0.0337(13)
C16 0.0756(15) 0.0397(12) 0.0742(16) 0.0177(12) -0.0078(13) 0.0184(11)
C17 0.0696(15) 0.0631(14) 0.0892(17) 0.0466(14) 0.0056(14) 0.0058(12)
C18 0.0604(14) 0.0853(17) 0.0939(18) 0.0567(15) 0.0230(14) 0.0076(14)
C19 0.0703(16) 0.1065(19) 0.0742(16) 0.0358(15) 0.0355(15) 0.0415(16)
C27A 0.065(5) 0.070(4) 0.062(4) 0.026(3) 0.011(5) 0.004(4)
O7A 0.074(3) 0.087(6) 0.074(3) 0.011(4) 0.011(2) 0.029(4)
C28A 0.084(6) 0.044(5) 0.073(6) 0.021(4) 0.011(5) 0.008(4)
C29A 0.091(7) 0.028(4) 0.046(5) 0.008(4) 0.011(5) 0.012(4)
O8A 0.048(4) 0.053(4) 0.056(5) 0.033(4) 0.019(4) 0.031(3)
C30A 0.045(4) 0.098(6) 0.072(6) 0.040(5) 0.018(4) 0.026(4)
C31A 0.057(5) 0.093(7) 0.063(4) 0.032(4) 0.019(4) 0.024(4)
O9A 0.053(4) 0.087(3) 0.072(4) 0.003(2) 0.008(3) 0.012(3)
C32A 0.068(5) 0.090(8) 0.070(5) 0.016(6) 0.018(4) 0.023(5)
C27B 0.088(10) 0.064(5) 0.083(7) 0.032(5) 0.039(8) 0.030(7)
O7B 0.108(4) 0.079(4) 0.090(4) 0.050(4) 0.054(3) 0.050(4)
C28B 0.086(6) 0.057(6) 0.074(5) 0.023(4) 0.031(4) 0.030(4)
C29B 0.076(5) 0.079(8) 0.055(6) 0.029(6) 0.012(5) 0.041(5)
O8B 0.067(5) 0.058(5) 0.047(5) 0.016(4) -0.016(4) 0.003(3)
C30B 0.069(5) 0.065(5) 0.019(4) 0.007(4) -0.001(4) 0.023(4)
C31B 0.057(7) 0.063(4) 0.065(5) 0.016(4) 0.018(4) 0.013(4)
O9B 0.096(8) 0.062(3) 0.069(5) 0.027(3) 0.044(6) 0.035(6)
C32B 0.079(5) 0.095(7) 0.081(6) 0.048(7) 0.029(4) 0.035(5)

loop_
_atom_type_symbol
_atom_type_description
_atom_type_scat_dispersion_real
_atom_type_scat_dispersion_imag
_atom_type_scat_source
C C 0.0033 0.0016 'International Tables Vol C Tables 4.2.6.8 and 6.1.1.4'
H H 0.0000 0.0000 'International Tables Vol C Tables 4.2.6.8 and 6.1.1.4'
N N 0.0061 0.0033 'International Tables Vol C Tables 4.2.6.8 and 6.1.1.4'
O O 0.0106 0.0060 'International Tables Vol C Tables 4.2.6.8 and 6.1.1.4'
F F 0.0171 0.0103 'International Tables Vol C Tables 4.2.6.8 and 6.1.1.4'

loop_
_geom_angle_atom_site_label_1
_geom_angle_atom_site_label_2
_geom_angle_atom_site_label_3
_geom_angle
_geom_angle_site_symmetry_1
_geom_angle_site_symmetry_3
_geom_angle_publ_flag
C17 O1 C16 112.34(17) . . ?
N1 C1 C2 177.90(19) . . ?
C18 O2 C19 112.39(16) . . ?
C7 C2 C3 118.72(16) . . ?
C7 C2 C1 120.06(16) . . ?
C3 C2 C1 121.09(16) . . ?
C20 O3 C21 111.30(18) . . ?
N2 C3 C4 121.26(16) . . ?
N2 C3 C2 122.01(16) . . ?
C4 C3 C2 116.72(16) . . ?
F1 C4 C3 117.30(15) . . ?
F1 C4 C5 116.83(15) . . ?
C3 C4 C5 125.87(16) . . ?
C24 O5 C25 111.84(17) . . ?
N3 C5 C4 123.19(17) . . ?
N3 C5 C6 121.59(17) . . ?
C4 C5 C6 115.18(16) . . ?
C26 O6 C15 113.76(17) . . ?
F2 C6 C7 119.85(16) . . ?
F2 C6 C5 118.48(16) . . ?
C7 C6 C5 121.65(16) . . ?
F3 C7 C6 119.47(16) . . ?
F3 C7 C2 118.67(16) . . ?
C6 C7 C2 121.85(17) . . ?
N4 C8 C9 176.5(2) . . ?
C14 C9 C10 118.65(15) . . ?
C14 C9 C8 121.46(16) . . ?
C10 C9 C8 119.83(17) . . ?
O6 C26 C25 109.47(18) . . ?
O5 C25 C26 108.93(17) . . ?
O5 C24 C23 109.47(18) . . ?
O4 C23 C24 110.2(2) . . ?
O4 C22 C21 109.7(2) . . ?
O3 C21 C22 109.7(2) . . ?
O3 C20 C19 110.19(19) . . ?
C23 O4 C22 112.3(2) . . ?
N5 C10 C11 121.36(16) . . ?
N5 C10 C9 121.59(16) . . ?
C11 C10 C9 117.05(16) . . ?
F4 C11 C10 117.54(16) . . ?
F4 C11 C12 116.92(15) . . ?
C10 C11 C12 125.54(16) . . ?
N6 C12 C11 122.91(17) . . ?
N6 C12 C13 122.07(18) . . ?
C11 C12 C13 114.95(15) . . ?
C14 C13 F5 120.37(16) . . ?
C14 C13 C12 121.71(17) . . ?
F5 C13 C12 117.91(15) . . ?
F6 C14 C13 119.17(17) . . ?
F6 C14 C9 118.75(15) . . ?
C13 C14 C9 122.08(16) . . ?
O6 C15 C16 109.29(16) . . ?
O1 C16 C15 109.22(17) . . ?
O1 C17 C18 109.35(18) . . ?
O2 C18 C17 109.26(16) . . ?
O2 C19 C20 109.95(17) . . ?
O7A C27A C32A 106.3(9) . 2_565 ?
C27A O7A C28A 113.3(8) . . ?
O7A C28A C29A 107.5(10) . . ?
O8A C29A C28A 104.0(12) . . ?
C30A O8A C29A 112.1(10) . . ?
O8A C30A C31A 113.2(13) . . ?
O9A C31A C30A 113.6(11) . . ?
C31A O9A C32A 116.1(8) . . ?
O9A C32A C27A 108.6(9) . 2_565 ?
O7B C27B C32B 107.8(9) . 2_565 ?
C27B O7B C28B 114.7(9) . . ?
O7B C28B C29B 113.9(13) . . ?
O8B C29B C28B 116.6(13) . . ?
C29B O8B C30B 113.0(11) . . ?
O8B C30B C31B 103.9(12) . . ?
O9B C31B C30B 109.5(10) . . ?
C31B O9B C32B 112.2(8) . . ?

loop_
_geom_bond_atom_site_label_1
_geom_bond_atom_site_label_2
_geom_bond_distance
_geom_bond_site_symmetry_2
_geom_bond_publ_flag
F1 C4 1.3646(18) . ?
O1 C17 1.412(3) . ?
O1 C16 1.413(2) . ?
N1 C1 1.144(2) . ?
C1 C2 1.416(2) . ?
F2 C6 1.353(2) . ?
O2 C18 1.410(2) . ?
O2 C19 1.419(2) . ?
N2 C3 1.353(2) . ?
C2 C7 1.392(2) . ?
C2 C3 1.409(2) . ?
F3 C7 1.3427(18) . ?
O3 C20 1.399(3) . ?
O3 C21 1.410(3) . ?
N3 C5 1.347(2) . ?
C3 C4 1.377(2) . ?
N4 C8 1.140(2) . ?
C4 C5 1.379(2) . ?
F5 C13 1.353(2) . ?
O5 C24 1.413(2) . ?
O5 C25 1.417(2) . ?
N5 C10 1.364(2) . ?
C5 C6 1.398(2) . ?
N6 C12 1.346(2) . ?
O6 C26 1.408(3) . ?
O6 C15 1.417(2) . ?
F6 C14 1.3423(18) . ?
C6 C7 1.354(2) . ?
C8 C9 1.421(3) . ?
C9 C14 1.385(2) . ?
C9 C10 1.399(2) . ?
C26 C25 1.480(3) . ?
C24 C23 1.476(3) . ?
C23 O4 1.401(3) . ?
C22 O4 1.410(3) . ?
C22 C21 1.468(3) . ?
C20 C19 1.467(3) . ?
F4 C11 1.3598(18) . ?
C10 C11 1.378(2) . ?
C11 C12 1.380(2) . ?
C12 C13 1.396(2) . ?
C13 C14 1.350(2) . ?
C15 C16 1.474(3) . ?
C17 C18 1.484(3) . ?
C27A O7A 1.405(8) . ?
C27A C32A 1.500(15) 2_565 ?
O7A C28A 1.414(9) . ?
C28A C29A 1.498(10) . ?
C29A O8A 1.418(9) . ?
O8A C30A 1.410(10) . ?
C30A C31A 1.494(10) . ?
C31A O9A 1.397(9) . ?
O9A C32A 1.405(9) . ?
C27B O7B 1.396(9) . ?
C27B C32B 1.475(15) 2_565 ?
O7B C28B 1.409(10) . ?
C28B C29B 1.511(11) . ?
C29B O8B 1.393(11) . ?
O8B C30B 1.411(10) . ?
C30B C31B 1.496(10) . ?
C31B O9B 1.417(10) . ?
O9B C32B 1.418(9) . ?
